data_2007397
loop_
_publ_author_name
'K. R. Justin Thomas'
'Marappan Velusamy'
'Mallayan Palaniandavar'

_publ_section_title
;
 A Polymorph of Bis(2-pyridylmethyl)amine Iron(III) Chloride
;
_journal_issue 6
_journal_name_full 'Acta Crystallographica Section C'
_journal_page_first 741
_journal_page_last 743
_journal_paper_doi 10.1107/S0108270197016624
_journal_volume 54
_journal_year 1998
_chemical_formula_analytical 'C12 H13 Cl3 Fe N3'
_chemical_formula_iupac '[Fe Cl3 (C12 H13 N3)]'
_chemical_formula_moiety 'C12 H13 Cl3 Fe N3'
_chemical_formula_sum 'C12 H13 Cl3 Fe N3'
_chemical_formula_weight 361.45
_chemical_name_systematic
;
 (Bis(pyridine-2-ylmethyl)amine)iron(III)chloride
;
_space_group_IT_number 33
_symmetry_cell_setting orthorhombic
_symmetry_space_group_name_Hall 'P 2c -2n'
_symmetry_space_group_name_H-M 'P n a 21'
_audit_creation_method SHELXL
_cell_angle_alpha 90.00
_cell_angle_beta 90.00
_cell_angle_gamma 90.00
_cell_formula_units_Z 8
_cell_length_a 15.575(5)
_cell_length_b 8.455(5)
_cell_length_c 22.745(5)
_cell_measurement_reflns_used 25
_cell_measurement_temperature 293(2)
_cell_measurement_theta_max 17.8
_cell_measurement_theta_min 12.5
_cell_volume 2995(2)
_computing_cell_refinement 'CAD4 Software'
_computing_data_collection 'CAD-4 Software (Enraf-Nonius, 1990)'
_computing_data_reduction 'MolEN (Fair, 1990)'
_computing_molecular_graphics 'PLATON (Spek, 1990)'
_computing_publication_material SHELXL93
_computing_structure_refinement 'SHELXL93 (Sheldrick, 1993)'
_computing_structure_solution 'SIR92 (Altomare et al., 1994)'
_diffrn_ambient_temperature 293(2)
_diffrn_measurement_device 'Enraf-Nonius CAD4'
_diffrn_measurement_method \w-2\q
_diffrn_radiation_monochromator graphite
_diffrn_radiation_source 'fine-focus sealed tube'
_diffrn_radiation_type MoK\a
_diffrn_radiation_wavelength 0.71073
_diffrn_reflns_av_R_equivalents 0.0000
_diffrn_reflns_av_sigmaI/netI 0.0284
_diffrn_reflns_limit_h_max 18
_diffrn_reflns_limit_h_min 0
_diffrn_reflns_limit_k_max 10
_diffrn_reflns_limit_k_min 0
_diffrn_reflns_limit_l_max 27
_diffrn_reflns_limit_l_min -27
_diffrn_reflns_number 5254
_diffrn_reflns_theta_max 25.0
_diffrn_reflns_theta_min 1.79
_diffrn_standards_decay_% <1
_diffrn_standards_interval_count 100
_diffrn_standards_number 3
_exptl_absorpt_coefficient_mu 1.530
_exptl_absorpt_correction_type none
_exptl_crystal_colour Yellow
_exptl_crystal_density_diffrn 1.603
_exptl_crystal_density_meas 1.611
_exptl_crystal_density_method 'flotation in CCl~4~/CH~2~Br~2~'
_exptl_crystal_description Prism
_exptl_crystal_F_000 1464
_exptl_crystal_size_max 0.35
_exptl_crystal_size_mid 0.25
_exptl_crystal_size_min 0.18
_refine_diff_density_max 0.252
_refine_diff_density_min -0.333
_refine_ls_extinction_method none
_refine_ls_goodness_of_fit_all 1.109
_refine_ls_goodness_of_fit_obs 0.986
_refine_ls_hydrogen_treatment constr
_refine_ls_matrix_type full
_refine_ls_number_parameters 343
_refine_ls_number_reflns 5236
_refine_ls_number_restraints 1
_refine_ls_restrained_S_all 1.523
_refine_ls_restrained_S_obs 0.986
_refine_ls_R_factor_all 0.0525
_refine_ls_R_factor_obs .0332
_refine_ls_shift/esd_max -0.001
_refine_ls_shift/esd_mean 0.000
_refine_ls_structure_factor_coef Fsqd
_refine_ls_weighting_details 'w =1/[\s^2^(Fo^2^)+(0.0473P)^2^+3.3599P] where P=(Fo^2^+2Fc^2^)/3'
_refine_ls_weighting_scheme calc
_refine_ls_wR_factor_all 0.1475
_refine_ls_wR_factor_obs .0863
_reflns_number_observed 4318
_reflns_number_total 5254
_reflns_observed_criterion >2sigma(I)
_cod_data_source_file vj1072.cif
_cod_data_source_block justin
_cod_depositor_comments
;
The following automatic conversions were performed:
'_symmetry_cell_setting' value 'Orthorhombic' changed to 'orthorhombic'
according to '/home/saulius/struct/CIF-dictionaries/cif_core.dic'
dictionary named 'cif_core.dic' version 2.4.1 from 2010-06-29.

Automatic conversion script
Id: cif_fix_enum 1527 2010-12-29 10:47:43Z saulius 

The following automatic conversions were performed:

'_symmetry_cell_setting' value 'Orthorhombic' changed to
'orthorhombic' according to
/home/saulius/struct/CIF-dictionaries/cif_core.dic dictionary named
'cif_core.dic' version 2.4.1 from 2010-06-29.

Automatic conversion script
Id: cif_fix_values 1715 2011-07-08 13:25:40Z adriana 

The following automatic conversions were performed:

'_refine_ls_weighting_scheme' value 'calc w
=1/[\s^2^(Fo^2^)+(0.0473P)^2^+3.3599P] where P=(Fo^2^+2Fc^2^)/3' was
changed to 'calc'. New tag '_refine_ls_weighting_details' was
created. The value of the new tag was set to 'w
=1/[\s^2^(Fo^2^)+(0.0473P)^2^+3.3599P] where P=(Fo^2^+2Fc^2^)/3'.

Automatic conversion script
Id: cif_fix_values 3143 2015-03-26 13:38:13Z robertas 
;
_cod_original_cell_volume 2995.(2)
_cod_database_code 2007397
_cod_database_fobs_code 2007397

loop_
_symmetry_equiv_pos_as_xyz
'x, y, z'
'-x, -y, z+1/2'
'-x+1/2, y+1/2, z+1/2'
'x+1/2, -y+1/2, z'

loop_
_atom_site_aniso_label
_atom_site_aniso_U_11
_atom_site_aniso_U_22
_atom_site_aniso_U_33
_atom_site_aniso_U_12
_atom_site_aniso_U_13
_atom_site_aniso_U_23
Fe1 .0326(4) .0327(4) .0353(4) .0013(3) .0039(3) -.0013(5)
Fe2 .0332(4) .0325(4) .0332(4) -.0011(3) -.0027(3) -.0001(4)
Cl1 .0412(7) .0496(9) .0389(8) .0082(7) -.0008(6) .0040(7)
Cl2 .0555(9) .0439(10) .0393(10) .0032(8) .0011(6) -.0092(7)
Cl3 .0398(8) .0604(11) .0679(12) -.0091(8) .0109(8) -.0034(10)
Cl4 .0534(9) .0430(10) .0372(9) -.0009(7) .0006(6) .0093(7)
Cl5 .0398(8) .0605(10) .0512(10) -.0118(7) -.0052(6) .0017(8)
Cl6 .0400(7) .0411(8) .0394(8) .0014(6) .0009(6) -.0051(7)
N1 .033(2) .038(2) .038(2) .001(2) .003(2) -.001(2)
N2 .051(3) .040(3) .044(3) -.003(3) .015(2) .001(3)
N3 .041(3) .034(3) .044(3) -.005(2) .010(2) -.007(2)
N4 .041(3) .041(3) .039(3) -.005(2) -.003(2) -.002(2)
N5 .051(3) .041(3) .036(3) .001(3) -.012(2) -.002(2)
N6 .035(2) .035(2) .037(2) .000(2) -.001(2) .000(2)
C1 .040(3) .040(3) .043(3) -.003(3) .000(3) .006(3)
C2 .038(3) .050(4) .058(4) -.005(3) .010(3) .001(3)
C3 .036(3) .062(4) .060(4) -.001(3) -.004(3) .005(4)
C4 .046(4) .061(4) .043(3) .006(3) -.014(3) .001(3)
C5 .043(3) .038(3) .035(3) .002(3) -.003(3) -.005(3)
C6 .052(4) .063(4) .043(4) .001(3) .000(3) .019(3)
C7 .073(5) .039(4) .060(5) .000(4) .020(4) .005(3)
C8 .054(4) .037(4) .062(5) -.003(3) .008(3) -.001(3)
C9 .095(6) .039(4) .091(7) .008(4) .033(5) -.014(4)
C10 .092(6) .054(5) .092(7) .004(5) .032(5) -.029(5)
C11 .076(5) .062(5) .070(6) -.003(4) .027(4) -.032(4)
C12 .061(4) .054(4) .045(4) -.003(4) .010(3) -.008(3)
C13 .053(4) .042(4) .042(4) -.003(3) -.001(3) .003(3)
C14 .065(4) .053(4) .045(4) -.008(3) -.013(3) .010(3)
C15 .094(6) .039(4) .077(6) -.003(4) -.022(5) .021(4)
C16 .087(6) .030(4) .068(5) .001(3) -.015(4) .003(3)
C17 .054(4) .033(3) .057(4) -.007(3) -.011(3) .001(3)
C18 .091(5) .041(4) .049(4) -.005(4) -.013(4) -.007(3)
C19 .057(4) .059(4) .042(4) .010(3) -.001(3) -.012(3)
C20 .040(3) .037(3) .046(3) .003(3) .007(3) -.003(3)
C21 .041(3) .065(5) .061(4) .008(3) .014(3) -.009(4)
C22 .033(3) .080(5) .076(5) -.007(4) .006(4) .012(5)
C23 .039(3) .060(4) .045(3) -.013(3) .006(3) -.007(3)
C24 .036(3) .041(3) .040(3) -.001(3) .000(2) -.004(3)

loop_
_atom_site_label
_atom_site_fract_x
_atom_site_fract_y
_atom_site_fract_z
_atom_site_U_iso_or_equiv
_atom_site_thermal_displace_type
_atom_site_calc_flag
_atom_site_refinement_flags
_atom_site_occupancy
_atom_site_disorder_group
_atom_site_type_symbol
Fe1 1.17669(5) .04792(9) .52088(3) .0335(2) Uani d . 1 . Fe
Fe2 .94798(5) .04672(10) .25082(3) .0330(2) Uani d . 1 . Fe
Cl1 1.15992(9) .2062(2) .44078(7) .0432(4) Uani d . 1 . Cl
Cl2 1.17457(10) .2429(2) .59211(8) .0462(4) Uani d . 1 . Cl
Cl3 1.03873(10) -.0398(2) .53005(9) .0560(4) Uani d . 1 . Cl
Cl4 .94663(10) .2449(2) .18037(7) .0445(4) Uani d . 1 . Cl
Cl5 .80943(10) -.0362(2) .23947(7) .0505(4) Uani d . 1 . Cl
Cl6 .93020(9) .2000(2) .33218(7) .0402(3) Uani d . 1 . Cl
N1 1.3164(3) .0689(5) .5218(2) .0364(10) Uani d . 1 . N
N2 1.2166(3) -.1276(6) .5865(2) .0450(12) Uani d . 1 . N
H2N 1.1799(3) -.1182(6) .6174(2) .054 Uiso calc R 1 . H
N3 1.2135(3) -.1576(6) .4688(2) .0396(12) Uani d . 1 . N
N4 .9820(3) -.1621(6) .3031(2) .0403(12) Uani d . 1 . N
N5 .9870(3) -.1285(6) .1842(2) .0426(12) Uani d . 1 . N
H5N .9508(3) -.1179(6) .1530(2) .051 Uiso calc R 1 . H
N6 1.0876(3) .0657(5) .2497(2) .0359(10) Uani d . 1 . N
C1 1.3630(4) .1510(7) .4830(3) .0410(14) Uani d . 1 . C
H1 1.3343(4) .2067(7) .4538(3) .049 Uiso calc R 1 . H
C2 1.4506(4) .1572(8) .4842(3) .049(2) Uani d . 1 . C
H2 1.4804(4) .2200(8) .4576(3) .059 Uiso calc R 1 . H
C3 1.4938(4) .0691(8) .5254(3) .053(2) Uani d . 1 . C
H3 1.5535(4) .0673(8) .5262(3) .064 Uiso calc R 1 . H
C4 1.4465(4) -.0164(8) .5654(3) .050(2) Uani d . 1 . C
H4 1.4742(4) -.0757(8) .5941(3) .060 Uiso calc R 1 . H
C5 1.3585(4) -.0142(7) .5628(3) .0387(13) Uani d . 1 . C
C6 1.3043(4) -.0940(9) .6094(3) .053(2) Uani d . 1 . C
H6A 1.3314(4) -.1921(9) .6213(3) .063 Uiso calc R 1 . H
H6B 1.3002(4) -.0260(9) .6436(3) .063 Uiso calc R 1 . H
C7 1.2056(5) -.2866(9) .5631(4) .057(2) Uani d . 1 . C
H7A 1.1465(5) -.3200(9) .5685(4) .069 Uiso calc R 1 . H
H7B 1.2422(5) -.3595(9) .5845(4) .069 Uiso calc R 1 . H
C8 1.2281(5) -.2912(8) .4982(3) .051(2) Uani d . 1 . C
C9 1.2588(6) -.4256(9) .4713(4) .075(3) Uani d . 1 . C
H9 1.2685(6) -.5174(9) .4928(4) .090 Uiso calc R 1 . H
C10 1.2748(6) -.4212(10) .4119(4) .079(3) Uani d . 1 . C
H10 1.2942(6) -.5112(10) .3926(4) .095 Uiso calc R 1 . H
C11 1.2623(5) -.2866(11) .3820(4) .070(2) Uani d . 1 . C
H11 1.2751(5) -.2815(11) .3421(4) .084 Uiso calc R 1 . H
C12 1.2302(5) -.1549(9) .4110(3) .053(2) Uani d . 1 . C
H12 1.2201(5) -.0627(9) .3898(3) .064 Uiso calc R 1 . H
C13 .9961(4) -.1631(8) .3618(3) .046(2) Uani d . 1 . C
H13 .9872(4) -.0707(8) .3831(3) .055 Uiso calc R 1 . H
C14 1.0230(5) -.2963(9) .3907(3) .054(2) Uani d . 1 . C
H14 1.0313(5) -.2950(9) .4312(3) .065 Uiso calc R 1 . H
C15 1.0376(6) -.4323(9) .3586(4) .070(2) Uani d . 1 . C
H15 1.0556(6) -.5244(9) .3773(4) .084 Uiso calc R 1 . H
C16 1.0251(5) -.4302(8) .2989(4) .062(2) Uani d . 1 . C
H16 1.0364(5) -.5198(8) .2765(4) .074 Uiso calc R 1 . H
C17 .9956(5) -.2932(8) .2722(3) .048(2) Uani d . 1 . C
C18 .9745(6) -.2873(9) .2082(3) .060(2) Uani d . 1 . C
H18A 1.0108(6) -.3614(9) .1871(3) .072 Uiso calc R 1 . H
H18B .9152(6) -.3191(9) .2024(3) .072 Uiso calc R 1 . H
C19 1.0743(4) -.0955(9) .1628(3) .053(2) Uani d . 1 . C
H19A 1.0708(4) -.0281(9) .1284(3) .063 Uiso calc R 1 . H
H19B 1.1011(4) -.1941(9) .1510(3) .063 Uiso calc R 1 . H
C20 1.1298(4) -.0164(7) .2082(3) .0411(14) Uani d . 1 . C
C21 1.2174(4) -.0231(9) .2066(3) .056(2) Uani d . 1 . C
H21 1.2452(4) -.0850(9) .1787(3) .067 Uiso calc R 1 . H
C22 1.2641(4) .0621(9) .2467(4) .063(2) Uani d . 1 . C
H22 1.3237(4) .0612(9) .2454(4) .076 Uiso calc R 1 . H
C23 1.2215(4) .1501(8) .2895(3) .048(2) Uani d . 1 . C
H23 1.2517(4) .2093(8) .3171(3) .058 Uiso calc R 1 . H
C24 1.1345(4) .1463(7) .2895(3) .0391(13) Uani d . 1 . C
H24 1.1056(4) .2024(7) .3186(3) .047 Uiso calc R 1 . H

loop_
_atom_type_symbol
_atom_type_description
_atom_type_scat_dispersion_real
_atom_type_scat_dispersion_imag
_atom_type_scat_source
C C 0.0033 0.0016 'International Tables Vol C Tables 4.2.6.8 and 6.1.1.4'
H H 0.0000 0.0000 'International Tables Vol C Tables 4.2.6.8 and 6.1.1.4'
N N 0.0061 0.0033 'International Tables Vol C Tables 4.2.6.8 and 6.1.1.4'
Cl Cl 0.1484 0.1585 'International Tables Vol C Tables 4.2.6.8 and 6.1.1.4'
Fe Fe 0.3463 0.8444 'International Tables Vol C Tables 4.2.6.8 and 6.1.1.4'

loop_
_geom_angle_atom_site_label_1
_geom_angle_atom_site_label_2
_geom_angle_atom_site_label_3
_geom_angle
_geom_angle_publ_flag
N3 Fe1 N1 78.9(2) yes
N3 Fe1 N2 75.8(2) yes
N1 Fe1 N2 76.5(2) yes
N3 Fe1 Cl1 93.7(2) yes
N1 Fe1 Cl1 94.24(14) yes
N2 Fe1 Cl1 167.05(15) yes
N3 Fe1 Cl3 92.18(14) yes
N1 Fe1 Cl3 164.52(13) yes
N2 Fe1 Cl3 89.1(2) yes
Cl1 Fe1 Cl3 98.99(7) yes
N3 Fe1 Cl2 162.38(15) yes
N1 Fe1 Cl2 87.13(14) yes
N2 Fe1 Cl2 90.6(2) yes
Cl1 Fe1 Cl2 98.05(8) yes
Cl3 Fe1 Cl2 98.87(7) yes
N6 Fe2 N4 79.9(2) yes
N6 Fe2 N5 76.5(2) yes
N4 Fe2 N5 76.4(2) yes
N6 Fe2 Cl6 95.09(14) yes
N4 Fe2 Cl6 92.70(15) yes
N5 Fe2 Cl6 167.16(14) yes
N6 Fe2 Cl5 164.50(13) yes
N4 Fe2 Cl5 92.44(14) yes
N5 Fe2 Cl5 88.67(15) yes
Cl6 Fe2 Cl5 98.73(6) yes
N6 Fe2 Cl4 87.02(13) yes
N4 Fe2 Cl4 163.42(15) yes
N5 Fe2 Cl4 90.74(15) yes
Cl6 Fe2 Cl4 98.59(8) yes
Cl5 Fe2 Cl4 97.77(6) yes
C1 N1 C5 117.8(5) ?
C1 N1 Fe1 125.3(4) ?
C5 N1 Fe1 116.8(4) ?
C7 N2 C6 114.4(6) ?
C7 N2 Fe1 110.1(4) ?
C6 N2 Fe1 111.7(4) ?
C8 N3 C12 118.3(6) ?
C8 N3 Fe1 116.6(4) ?
C12 N3 Fe1 124.8(5) ?
C17 N4 C13 119.3(6) ?
C17 N4 Fe2 115.1(4) ?
C13 N4 Fe2 125.4(5) ?
C18 N5 C19 114.9(6) ?
C18 N5 Fe2 108.9(4) ?
C19 N5 Fe2 110.8(4) ?
C20 N6 C24 117.9(5) ?
C20 N6 Fe2 117.3(4) ?
C24 N6 Fe2 124.7(4) ?
N1 C1 C2 123.4(6) ?
C1 C2 C3 118.8(6) ?
C2 C3 C4 118.3(6) ?
C5 C4 C3 120.0(6) ?
N1 C5 C4 121.7(6) ?
N1 C5 C6 116.7(5) ?
C4 C5 C6 121.5(6) ?
N2 C6 C5 110.6(5) ?
N2 C7 C8 110.5(6) ?
N3 C8 C9 122.4(7) ?
N3 C8 C7 115.3(6) ?
C9 C8 C7 122.3(7) ?
C10 C9 C8 118.6(8) ?
C11 C10 C9 119.8(7) ?
C10 C11 C12 119.4(8) ?
N3 C12 C11 121.5(7) ?
N4 C13 C14 122.0(7) ?
C13 C14 C15 118.7(7) ?
C16 C15 C14 119.3(7) ?
C15 C16 C17 119.4(7) ?
N4 C17 C16 121.3(6) ?
N4 C17 C18 116.9(6) ?
C16 C17 C18 121.8(7) ?
N5 C18 C17 111.4(6) ?
N5 C19 C20 112.9(5) ?
N6 C20 C21 121.9(6) ?
N6 C20 C19 115.5(5) ?
C21 C20 C19 122.6(6) ?
C20 C21 C22 119.4(6) ?
C21 C22 C23 119.6(6) ?
C24 C23 C22 117.6(6) ?
N6 C24 C23 123.6(6) ?

loop_
_geom_bond_atom_site_label_1
_geom_bond_atom_site_label_2
_geom_bond_site_symmetry_2
_geom_bond_distance
_geom_bond_publ_flag
Fe1 N3 . 2.180(5) yes
Fe1 N1 . 2.183(4) yes
Fe1 N2 . 2.194(5) yes
Fe1 Cl1 . 2.276(2) yes
Fe1 Cl3 . 2.283(2) yes
Fe1 Cl2 . 2.312(2) yes
Fe2 N6 . 2.181(4) yes
Fe2 N4 . 2.193(5) yes
Fe2 N5 . 2.205(5) yes
Fe2 Cl6 . 2.276(2) yes
Fe2 Cl5 . 2.284(2) yes
Fe2 Cl4 . 2.319(2) yes
N1 C1 . 1.336(7) ?
N1 C5 . 1.340(8) ?
N2 C7 . 1.456(9) ?
N2 C6 . 1.489(8) ?
N3 C8 . 1.332(8) ?
N3 C12 . 1.342(8) ?
N4 C17 . 1.329(8) ?
N4 C13 . 1.353(8) ?
N5 C18 . 1.463(9) ?
N5 C19 . 1.470(8) ?
N6 C20 . 1.344(7) ?
N6 C24 . 1.349(7) ?
C1 C2 . 1.365(8) ?
C2 C3 . 1.373(9) ?
C3 C4 . 1.376(9) ?
C4 C5 . 1.373(8) ?
C5 C6 . 1.512(8) ?
C7 C8 . 1.517(10) ?
C8 C9 . 1.377(9) ?
C9 C10 . 1.373(12) ?
C10 C11 . 1.340(12) ?
C11 C12 . 1.387(10) ?
C13 C14 . 1.370(9) ?
C14 C15 . 1.381(11) ?
C15 C16 . 1.373(11) ?
C16 C17 . 1.385(9) ?
C17 C18 . 1.495(10) ?
C19 C20 . 1.503(9) ?
C20 C21 . 1.366(9) ?
C21 C22 . 1.370(10) ?
C22 C23 . 1.393(10) ?
C23 C24 . 1.355(8) ?

loop_
_geom_torsion_atom_site_label_1
_geom_torsion_atom_site_label_2
_geom_torsion_atom_site_label_3
_geom_torsion_atom_site_label_4
_geom_torsion
N3 Fe1 N1 C1 91.7(5)
N2 Fe1 N1 C1 169.6(5)
Cl1 Fe1 N1 C1 -1.2(5)
Cl3 Fe1 N1 C1 147.5(5)
Cl2 Fe1 N1 C1 -99.1(5)
N3 Fe1 N1 C5 -84.7(4)
N2 Fe1 N1 C5 -6.8(4)
Cl1 Fe1 N1 C5 -177.6(4)
Cl3 Fe1 N1 C5 -28.9(9)
Cl2 Fe1 N1 C5 84.5(4)
N3 Fe1 N2 C7 -25.9(4)
N1 Fe1 N2 C7 -107.6(4)
Cl1 Fe1 N2 C7 -62.6(9)
Cl3 Fe1 N2 C7 66.6(4)
Cl2 Fe1 N2 C7 165.5(4)
N3 Fe1 N2 C6 102.3(4)
N1 Fe1 N2 C6 20.5(4)
Cl1 Fe1 N2 C6 65.5(9)
Cl3 Fe1 N2 C6 -165.3(4)
Cl2 Fe1 N2 C6 -66.4(4)
N1 Fe1 N3 C8 88.7(5)
N2 Fe1 N3 C8 10.1(5)
Cl1 Fe1 N3 C8 -177.7(5)
Cl3 Fe1 N3 C8 -78.5(5)
Cl2 Fe1 N3 C8 50.5(8)
N1 Fe1 N3 C12 -84.6(5)
N2 Fe1 N3 C12 -163.2(6)
Cl1 Fe1 N3 C12 9.0(5)
Cl3 Fe1 N3 C12 108.2(5)
Cl2 Fe1 N3 C12 -122.8(6)
N6 Fe2 N4 C17 -88.2(5)
N5 Fe2 N4 C17 -9.8(5)
Cl6 Fe2 N4 C17 177.1(5)
Cl5 Fe2 N4 C17 78.3(5)
Cl4 Fe2 N4 C17 -49.8(8)
N6 Fe2 N4 C13 86.6(5)
N5 Fe2 N4 C13 165.0(6)
Cl6 Fe2 N4 C13 -8.1(5)
Cl5 Fe2 N4 C13 -107.0(5)
Cl4 Fe2 N4 C13 124.9(6)
N6 Fe2 N5 C18 107.8(5)
N4 Fe2 N5 C18 25.1(4)
Cl6 Fe2 N5 C18 57.8(9)
Cl5 Fe2 N5 C18 -67.7(4)
Cl4 Fe2 N5 C18 -165.5(4)
N6 Fe2 N5 C19 -19.5(4)
N4 Fe2 N5 C19 -102.2(4)
Cl6 Fe2 N5 C19 -69.5(8)
Cl5 Fe2 N5 C19 165.0(4)
Cl4 Fe2 N5 C19 67.3(4)
N4 Fe2 N6 C20 85.2(4)
N5 Fe2 N6 C20 6.9(4)
Cl6 Fe2 N6 C20 177.1(4)
Cl5 Fe2 N6 C20 24.1(8)
Cl4 Fe2 N6 C20 -84.6(4)
N4 Fe2 N6 C24 -90.9(5)
N5 Fe2 N6 C24 -169.2(5)
Cl6 Fe2 N6 C24 1.0(5)
Cl5 Fe2 N6 C24 -152.1(4)
Cl4 Fe2 N6 C24 99.3(5)
C5 N1 C1 C2 -1.6(9)
Fe1 N1 C1 C2 -178.0(5)
N1 C1 C2 C3 3.2(10)
C1 C2 C3 C4 -2.8(10)
C2 C3 C4 C5 1.0(11)
C1 N1 C5 C4 -0.3(9)
Fe1 N1 C5 C4 176.4(5)
C1 N1 C5 C6 174.7(6)
Fe1 N1 C5 C6 -8.6(7)
C3 C4 C5 N1 0.5(10)
C3 C4 C5 C6 -174.2(7)
C7 N2 C6 C5 95.2(7)
Fe1 N2 C6 C5 -30.6(7)
N1 C5 C6 N2 26.2(8)
C4 C5 C6 N2 -158.8(6)
C6 N2 C7 C8 -89.3(7)
Fe1 N2 C7 C8 37.4(7)
C12 N3 C8 C9 -0.5(11)
Fe1 N3 C8 C9 -174.3(6)
C12 N3 C8 C7 -178.5(6)
Fe1 N3 C8 C7 7.7(8)
N2 C7 C8 N3 -30.5(9)
N2 C7 C8 C9 151.5(8)
N3 C8 C9 C10 -0.1(13)
C7 C8 C9 C10 177.8(9)
C8 C9 C10 C11 1.6(15)
C9 C10 C11 C12 -2.5(15)
C8 N3 C12 C11 -0.3(10)
Fe1 N3 C12 C11 172.9(5)
C10 C11 C12 N3 1.9(13)
C17 N4 C13 C14 -0.8(10)
Fe2 N4 C13 C14 -175.3(5)
N4 C13 C14 C15 1.2(11)
C13 C14 C15 C16 0.3(12)
C14 C15 C16 C17 -2.1(13)
C13 N4 C17 C16 -1.1(10)
Fe2 N4 C17 C16 174.0(6)
C13 N4 C17 C18 176.8(6)
Fe2 N4 C17 C18 -8.1(8)
C15 C16 C17 N4 2.5(12)
C15 C16 C17 C18 -175.3(8)
C19 N5 C18 C17 88.1(8)
Fe2 N5 C18 C17 -36.8(8)
N4 C17 C18 N5 30.9(10)
C16 C17 C18 N5 -151.2(7)
C18 N5 C19 C20 -94.5(7)
Fe2 N5 C19 C20 29.4(7)
C24 N6 C20 C21 1.9(9)
Fe2 N6 C20 C21 -174.5(5)
C24 N6 C20 C19 -176.3(6)
Fe2 N6 C20 C19 7.3(7)
N5 C19 C20 N6 -24.8(8)
N5 C19 C20 C21 157.0(6)
N6 C20 C21 C22 -3.2(10)
C19 C20 C21 C22 174.8(7)
C20 C21 C22 C23 2.0(11)
C21 C22 C23 C24 0.3(11)
C20 N6 C24 C23 0.7(9)
Fe2 N6 C24 C23 176.7(5)
C22 C23 C24 N6 -1.7(10)
